data_4301986
loop_
_publ_author_name
'J. V. Zaikina'
'K. A. Kovnir'
'U. Burkhardt'
'W. Schnelle'
'F. Haarmann'
'U. Schwarz'
'Yu. Grin'
'A. V. Shevelkov'

_publ_contact_author_address
;         Inorganic Synthesis Laboratory
          Moscow State University
          Leninskie Gory 1/3
          119992 Moscow
          Russia
;
_publ_contact_author_email shev@inorg.chem.msu.ru
_publ_contact_author_fax '7 095 939-4788'
_publ_contact_author_name 'Andrei V. Shevelkov'
_publ_contact_author_phone '7 495 939-1200'
_publ_section_title
;
Cationic Clathrate I Si46-xPxTey(6.6(1) <= y <= 7.5(1), x <= 2y): Crystal
Structure, Homogeneity Range, and Physical Properties
;
_journal_name_full 'Inorganic Chemistry'
_journal_page_first 3720
_journal_page_last 3730
_journal_paper_doi 10.1021/ic8023887
_journal_volume 48
_journal_year 2009
_chemical_formula_moiety 'Si31.4 P14.6 Te7.3'
_chemical_formula_structural 'Si31.4 P14.6 Te7.32'
_chemical_formula_sum 'P14.6 Si31.4 Te7.3'
_chemical_formula_weight 2267.71
_chemical_name_common 'silicon-phosphorus telluride'
_chemical_name_systematic 'silicon-phosphorus telluride'
_space_group_IT_number 200
_symmetry_cell_setting cubic
_symmetry_space_group_name_Hall '-P 2 2 3'
_symmetry_space_group_name_H-M 'P m -3'
_audit_creation_date 2009-01-22T11:50
_audit_creation_method 'from EXP file using GSAS2CIF'
_cell_angle_alpha 90.0
_cell_angle_beta 90.0
_cell_angle_gamma 90.0
_cell_formula_units_Z 1
_cell_length_a 9.977718(25)
_cell_length_b 9.977718
_cell_length_c 9.977718
_cell_measurement_temperature 295(2)
_cell_volume 993.330(2)
_computing_molecular_graphics 'Atoms 5.1 (E. Dowty, 2000)'
_computing_publication_material EXPGUI
_computing_structure_refinement GSAS
_diffrn_ambient_temperature 295(2)
_diffrn_detector_type '128 3He counting tubes'
_diffrn_measurement_device_type D2b
_diffrn_radiation_probe neutron
_diffrn_radiation_type neutron
_diffrn_radiation_wavelength 2.3985
_exptl_absorpt_correction_T_max 1.00000
_exptl_absorpt_correction_T_min 1.00000
_exptl_absorpt_process_details
;   GSAS Absorption/surface roughness correction: function number 0
 No correction is applied.
;
_exptl_crystal_density_diffrn 3.792
_pd_calc_method 'Rietveld Refinement'
_pd_char_colour black
_pd_instr_location 'ILL, Grenoble'
_pd_meas_2theta_range_inc 0.05
_pd_meas_2theta_range_max 159.95
_pd_meas_2theta_range_min 0.05
_pd_meas_number_of_points 3199
_pd_proc_2theta_range_inc 0.05
_pd_proc_2theta_range_max 159.7964
_pd_proc_2theta_range_min -0.1036
_pd_proc_info_datetime 2009-01-22T14:09:40
_pd_proc_ls_background_function
;   GSAS Background function number 1 with 14 terms.
 Shifted Chebyshev function of 1st kind
      1:    104.256     2:    4.74112     3:    21.2148     4:    2.22900    
      5:    1.36621     6:  -0.480165     7:   -1.37220     8:   -1.82150    
      9:   -1.90171    10:  -0.495722    11:  -0.303617    12:  -0.685171    
     13:  -0.672449    14:  -0.175885    
;
_pd_proc_ls_peak_cutoff 0.00100
_pd_proc_ls_profile_function
;
 CW Profile function number 2 with  18 terms
 Profile coefficients for Simpson's rule integration of pseudovoigt function
 C.J. Howard (1982). J. Appl. Cryst.,15,615-620.
 P. Thompson, D.E. Cox & J.B. Hastings (1987). J. Appl. Cryst.,20,79-83.
 Peak tails are ignored  where the intensity is below 0.0010 times the peak
   Aniso. broadening axis   0.0   0.0   1.0
;
_pd_proc_ls_prof_R_factor 0.0321
_pd_proc_ls_prof_wR_expected 0.0293
_pd_proc_ls_prof_wR_factor 0.0411
_pd_proc_number_of_points 3199
_pd_spec_mounting ' ?'
_refine_ls_goodness_of_fit_all 1.41
_refine_ls_matrix_type full
_refine_ls_number_constraints 1
_refine_ls_number_parameters 42
_refine_ls_number_restraints 1
_refine_ls_R_Fsqd_factor 0.04067
_refine_ls_shift/su_max 0.05
_refine_ls_shift/su_mean 0.01
_reflns_d_resolution_high 1.228
_reflns_d_resolution_low 7.055
_reflns_limit_h_max 8
_reflns_limit_h_min 1
_reflns_limit_k_max 5
_reflns_limit_k_min 0
_reflns_limit_l_max 5
_reflns_limit_l_min 0
_reflns_number_total 126
_cod_data_source_file ic8023887_si_001_1.cif
_cod_data_source_block sample_1
_cod_depositor_comments
;
The following automatic conversions were performed:
'_geom_bond_publ_flag' value 'N' changed to 'n' according to
'/home/saulius/struct/CIF-dictionaries/cif_core.dic' dictionary named
'cif_core.dic' version 2.4.1 from 2010-06-29 (111
times).

'_geom_angle_publ_flag' value 'N' changed to 'n' according to
'/home/saulius/struct/CIF-dictionaries/cif_core.dic' dictionary named
'cif_core.dic' version 2.4.1 from 2010-06-29 (148 times).

Automatic conversion script
Id: cif_fix_enum 1527 2010-12-29 10:47:43Z saulius 
;
_cod_database_code 4301986
_gsas_exptl_extinct_corr_t_min 1.00000
_gsas_exptl_extinct_corr_t_max 1.00000

loop_
_symmetry_equiv_pos_site_id
_symmetry_equiv_pos_as_xyz
1 +x,+y,+z
2 +z,+x,+y
3 +y,+z,+x
4 +x,+y,-z
5 -z,+x,+y
6 +y,-z,+x
7 -z,+x,-y
8 -y,-z,+x
9 +y,-z,-x
10 -x,+y,-z
11 -z,-x,+y
12 +x,-y,-z
-1 -x,-y,-z
-2 -z,-x,-y
-3 -y,-z,-x
-4 -x,-y,+z
-5 +z,-x,-y
-6 -y,+z,-x
-7 +z,-x,+y
-8 +y,+z,-x
-9 -y,+z,+x
-10 +x,-y,+z
-11 +z,+x,-y
-12 -x,+y,+z

loop_
_atom_site_label
_atom_site_type_symbol
_atom_site_symmetry_multiplicity
_atom_site_Wyckoff_symbol
_atom_site_fract_x
_atom_site_fract_y
_atom_site_fract_z
_atom_site_adp_type
_atom_site_U_iso_or_equiv
_atom_site_occupancy
Te1 Te 1 a 0 0 0 Uiso 0.0028(10) 0.935(10)
Te2 Te 1 b 0.5 0.5 0.5 Uiso 0.0028(10) 0.381(10)
Te3 Te 6 g 0 0.2589(6) 0.5 Uani 0.01769 1
P1 P 6 f 0 0.5 0.2454(9) Uiso 0.00677(16) 0.31547(8)
Si1 Si 6 f 0.0 0.5 0.2454(9) Uiso 0.00677(16) 0.68454(8)
P21 P 8 i 0.18412(16) 0.18412(16) 0.18412(16) Uiso 0.00677(16) 0.08774(23)
Si21 Si 8 i 0.18412(16) 0.18412(16) 0.18412(16) Uiso 0.00677(16) 0.91226(23)
P22 P 8 i 0.31683(13) 0.31683(13) 0.31683(13) Uiso 0.00677(16) 1
P31 P 12 j 0 0.30675(20) 0.11677(21) Uiso 0.00677(16) 0.33376(4)
Si31 Si 12 j 0 0.30675(20) 0.11677(21) Uiso 0.00677(16) 0.66624(4)
Si32 Si 12 k 0.18825(21) 0.5 0.38273(22) Uiso 0.00677(16) 1

loop_
_atom_site_aniso_label
_atom_site_aniso_U_11
_atom_site_aniso_U_12
_atom_site_aniso_U_13
_atom_site_aniso_U_22
_atom_site_aniso_U_23
_atom_site_aniso_U_33
Te3 0.0295(15) 0.0 0.0 0.0204(12) 0.0 0.0031(13)

loop_
_atom_type_symbol
_atom_type_number_in_cell
_atom_type_scat_length_neutron
_atom_type_scat_source
Te 7.316 0.5800 International_Tables_Vol_C
P 14.6 0.5130 International_Tables_Vol_C
Si 31.4 0.4149 International_Tables_Vol_C

loop_
_geom_angle_atom_site_label_1
_geom_angle_atom_site_label_2
_geom_angle_atom_site_label_3
_geom_angle
_geom_angle_site_symmetry_1
_geom_angle_site_symmetry_2
_geom_angle_site_symmetry_3
_geom_angle_publ_flag
Si32 P1 Si32 107.8(4) 1_555 . -4_565 n
Si32 P1 P31 109.06(4) 1_555 . 1_555 n
Si32 P1 P31 109.06(4) 1_555 . -4_565 n
Si32 P1 Si31 109.06(4) 1_555 . 1_555 n
Si32 P1 Si31 109.06(4) 1_555 . -4_565 n
Si32 P1 P31 109.06(4) -4_565 . 1_555 n
Si32 P1 P31 109.06(4) -4_565 . -4_565 n
Si32 P1 Si31 109.06(4) -4_565 . 1_555 n
Si32 P1 Si31 109.06(4) -4_565 . -4_565 n
P31 P1 P31 112.7(4) 1_555 . -4_565 n
P31 P1 Si31 0.0 1_555 . 1_555 n
P31 P1 Si31 112.7(4) 1_555 . -4_565 n
P31 P1 Si31 112.7(4) -4_565 . 1_555 n
P31 P1 Si31 0.0 -4_565 . -4_565 n
Si31 P1 Si31 112.7(4) 1_555 . -4_565 n
Si32 Si1 Si32 107.8(4) 1_555 . -4_565 n
Si32 Si1 P31 109.06(4) 1_555 . 1_555 n
Si32 Si1 P31 109.06(4) 1_555 . -4_565 n
Si32 Si1 Si31 109.06(4) 1_555 . 1_555 n
Si32 Si1 Si31 109.06(4) 1_555 . -4_565 n
Si32 Si1 P31 109.06(4) -4_565 . 1_555 n
Si32 Si1 P31 109.06(4) -4_565 . -4_565 n
Si32 Si1 Si31 109.06(4) -4_565 . 1_555 n
Si32 Si1 Si31 109.06(4) -4_565 . -4_565 n
P31 Si1 P31 112.7(4) 1_555 . -4_565 n
P31 Si1 Si31 0.0 1_555 . 1_555 n
P31 Si1 Si31 112.7(4) 1_555 . -4_565 n
P31 Si1 Si31 112.7(4) -4_565 . 1_555 n
P31 Si1 Si31 0.0 -4_565 . -4_565 n
Si31 Si1 Si31 112.7(4) 1_555 . -4_565 n
P22 P21 P31 108.77(8) 1_555 . 1_555 n
P22 P21 P31 108.77(8) 1_555 . 2_555 n
P22 P21 P31 108.77(8) 1_555 . 3_555 n
P22 P21 Si31 108.77(8) 1_555 . 1_555 n
P22 P21 Si31 108.77(8) 1_555 . 2_555 n
P22 P21 Si31 108.77(8) 1_555 . 3_555 n
P31 P21 P31 110.17(8) 1_555 . 2_555 n
P31 P21 P31 110.17(8) 1_555 . 3_555 n
P31 P21 Si31 0.0 1_555 . 1_555 n
P31 P21 Si31 110.17(8) 1_555 . 2_555 n
P31 P21 Si31 110.17(8) 1_555 . 3_555 n
P31 P21 P31 110.17(8) 2_555 . 3_555 n
P31 P21 Si31 110.17(8) 2_555 . 1_555 n
P31 P21 Si31 0.0 2_555 . 2_555 n
P31 P21 Si31 110.17(8) 2_555 . 3_555 n
P31 P21 Si31 110.17(8) 3_555 . 1_555 n
P31 P21 Si31 110.17(8) 3_555 . 2_555 n
P31 P21 Si31 0.0 3_555 . 3_555 n
Si31 P21 Si31 110.17(8) 1_555 . 2_555 n
Si31 P21 Si31 110.17(8) 1_555 . 3_555 n
Si31 P21 Si31 110.17(8) 2_555 . 3_555 n
P22 Si21 P31 108.77(8) 1_555 . 1_555 n
P22 Si21 P31 108.77(8) 1_555 . 2_555 n
P22 Si21 P31 108.77(8) 1_555 . 3_555 n
P22 Si21 Si31 108.77(8) 1_555 . 1_555 n
P22 Si21 Si31 108.77(8) 1_555 . 2_555 n
P22 Si21 Si31 108.77(8) 1_555 . 3_555 n
P31 Si21 P31 110.17(8) 1_555 . 2_555 n
P31 Si21 P31 110.17(8) 1_555 . 3_555 n
P31 Si21 Si31 0.0 1_555 . 1_555 n
P31 Si21 Si31 110.17(8) 1_555 . 2_555 n
P31 Si21 Si31 110.17(8) 1_555 . 3_555 n
P31 Si21 P31 110.17(8) 2_555 . 3_555 n
P31 Si21 Si31 110.17(8) 2_555 . 1_555 n
P31 Si21 Si31 0.0 2_555 . 2_555 n
P31 Si21 Si31 110.17(8) 2_555 . 3_555 n
P31 Si21 Si31 110.17(8) 3_555 . 1_555 n
P31 Si21 Si31 110.17(8) 3_555 . 2_555 n
P31 Si21 Si31 0.0 3_555 . 3_555 n
Si31 Si21 Si31 110.17(8) 1_555 . 2_555 n
Si31 Si21 Si31 110.17(8) 1_555 . 3_555 n
Si31 Si21 Si31 110.17(8) 2_555 . 3_555 n
P21 P22 Si21 0.0 1_555 . 1_555 n
P21 P22 Si32 107.35(7) 1_555 . 1_555 n
P21 P22 Si32 107.35(7) 1_555 . 2_555 n
P21 P22 Si32 107.35(7) 1_555 . 3_555 n
Si21 P22 Si32 107.35(7) 1_555 . 1_555 n
Si21 P22 Si32 107.35(7) 1_555 . 2_555 n
Si21 P22 Si32 107.35(7) 1_555 . 3_555 n
Si32 P22 Si32 111.51(7) 1_555 . 2_555 n
Si32 P22 Si32 111.51(7) 1_555 . 3_555 n
Si32 P22 Si32 111.51(7) 2_555 . 3_555 n
P1 Si32 Si1 0.0 1_555 . 1_555 n
P1 Si32 P22 106.18(13) 1_555 . 1_555 n
P1 Si32 P22 106.18(13) 1_555 . 6_565 n
P1 Si32 Si32 126.12(18) 1_555 . 4_556 n
Si1 Si32 P22 106.18(13) 1_555 . 1_555 n
Si1 Si32 P22 106.18(13) 1_555 . 6_565 n
Si1 Si32 Si32 126.12(18) 1_555 . 4_556 n
P22 Si32 P22 103.47(10) 1_555 . 6_565 n
P22 Si32 Si32 106.41(6) 1_555 . 4_556 n
P22 Si32 Si32 106.41(6) 6_565 . 4_556 n
P1 P31 Si1 0.0 1_555 . 1_555 n
P1 P31 P21 106.27(14) 1_555 . 1_555 n
P1 P31 P21 106.27(14) 1_555 . 5_555 n
P1 P31 Si21 106.27(14) 1_555 . 1_555 n
P1 P31 Si21 106.27(14) 1_555 . 5_555 n
P1 P31 P31 123.64(19) 1_555 . 4_555 n
P1 P31 Si31 123.64(19) 1_555 . 4_555 n
Si1 P31 P21 106.27(14) 1_555 . 1_555 n
Si1 P31 P21 106.27(14) 1_555 . 5_555 n
Si1 P31 Si21 106.27(14) 1_555 . 1_555 n
Si1 P31 Si21 106.27(14) 1_555 . 5_555 n
Si1 P31 P31 123.64(19) 1_555 . 4_555 n
Si1 P31 Si31 123.64(19) 1_555 . 4_555 n
P21 P31 P21 105.54(11) 1_555 . 5_555 n
P21 P31 Si21 0.0 1_555 . 1_555 n
P21 P31 Si21 105.54(11) 1_555 . 5_555 n
P21 P31 P31 106.93(6) 1_555 . 4_555 n
P21 P31 Si31 106.93(6) 1_555 . 4_555 n
P21 P31 Si21 105.54(11) 5_555 . 1_555 n
P21 P31 Si21 0.0 5_555 . 5_555 n
P21 P31 P31 106.93(6) 5_555 . 4_555 n
P21 P31 Si31 106.93(6) 5_555 . 4_555 n
Si21 P31 Si21 105.54(11) 1_555 . 5_555 n
Si21 P31 P31 106.93(6) 1_555 . 4_555 n
Si21 P31 Si31 106.93(6) 1_555 . 4_555 n
Si21 P31 P31 106.93(6) 5_555 . 4_555 n
Si21 P31 Si31 106.93(6) 5_555 . 4_555 n
P31 P31 Si31 0.0 4_555 . 4_555 n
P1 Si31 Si1 0.0 1_555 . 1_555 n
P1 Si31 P21 106.27(14) 1_555 . 1_555 n
P1 Si31 P21 106.27(14) 1_555 . 5_555 n
P1 Si31 Si21 106.27(14) 1_555 . 1_555 n
P1 Si31 Si21 106.27(14) 1_555 . 5_555 n
P1 Si31 P31 123.64(19) 1_555 . 4_555 n
P1 Si31 Si31 123.64(19) 1_555 . 4_555 n
Si1 Si31 P21 106.27(14) 1_555 . 1_555 n
Si1 Si31 P21 106.27(14) 1_555 . 5_555 n
Si1 Si31 Si21 106.27(14) 1_555 . 1_555 n
Si1 Si31 Si21 106.27(14) 1_555 . 5_555 n
Si1 Si31 P31 123.64(19) 1_555 . 4_555 n
Si1 Si31 Si31 123.64(19) 1_555 . 4_555 n
P21 Si31 P21 105.54(11) 1_555 . 5_555 n
P21 Si31 Si21 0.0 1_555 . 1_555 n
P21 Si31 Si21 105.54(11) 1_555 . 5_555 n
P21 Si31 P31 106.93(6) 1_555 . 4_555 n
P21 Si31 Si31 106.93(6) 1_555 . 4_555 n
P21 Si31 Si21 105.54(11) 5_555 . 1_555 n
P21 Si31 Si21 0.0 5_555 . 5_555 n
P21 Si31 P31 106.93(6) 5_555 . 4_555 n
P21 Si31 Si31 106.93(6) 5_555 . 4_555 n
Si21 Si31 Si21 105.54(11) 1_555 . 5_555 n
Si21 Si31 P31 106.93(6) 1_555 . 4_555 n
Si21 Si31 Si31 106.93(6) 1_555 . 4_555 n
Si21 Si31 P31 106.93(6) 5_555 . 4_555 n
Si21 Si31 Si31 106.93(6) 5_555 . 4_555 n
P31 Si31 Si31 0.0 4_555 . 4_555 n

loop_
_geom_bond_atom_site_label_1
_geom_bond_atom_site_label_2
_geom_bond_distance
_geom_bond_site_symmetry_1
_geom_bond_site_symmetry_2
_geom_bond_publ_flag
Te1 P21 3.1820(27) . 1_555 n
Te1 P21 3.1820(27) . 4_555 n
Te1 P21 3.1820(27) . 5_555 n
Te1 P21 3.1820(27) . 6_555 n
Te1 P21 3.1820(27) . 7_555 n
Te1 P21 3.1820(27) . 8_555 n
Te1 P21 3.1820(27) . 9_555 n
Te1 P21 3.1820(27) . -1_555 n
Te1 Si21 3.1820(27) . 1_555 n
Te1 Si21 3.1820(27) . 4_555 n
Te1 Si21 3.1820(27) . 5_555 n
Te1 Si21 3.1820(27) . 6_555 n
Te1 Si21 3.1820(27) . 7_555 n
Te1 Si21 3.1820(27) . 8_555 n
Te1 Si21 3.1820(27) . 9_555 n
Te1 Si21 3.1820(27) . -1_555 n
Te1 P31 3.2749(21) . 1_555 n
Te1 P31 3.2749(21) . 2_555 n
Te1 P31 3.2749(21) . 3_555 n
Te1 P31 3.2749(21) . 4_555 n
Te1 P31 3.2749(21) . 5_555 n
Te1 P31 3.2749(21) . 6_555 n
Te1 P31 3.2749(21) . 7_555 n
Te1 P31 3.2749(21) . 8_555 n
Te1 P31 3.2749(21) . 12_555 n
Te1 P31 3.2749(21) . -4_555 n
Te1 P31 3.2749(21) . -5_555 n
Te1 P31 3.2749(21) . -6_555 n
Te1 Si31 3.2749(21) . 1_555 n
Te1 Si31 3.2749(21) . 2_555 n
Te1 Si31 3.2749(21) . 3_555 n
Te1 Si31 3.2749(21) . 4_555 n
Te1 Si31 3.2749(21) . 5_555 n
Te1 Si31 3.2749(21) . 6_555 n
Te1 Si31 3.2749(21) . 7_555 n
Te1 Si31 3.2749(21) . 8_555 n
Te1 Si31 3.2749(21) . 12_555 n
Te1 Si31 3.2749(21) . -4_555 n
Te1 Si31 3.2749(21) . -5_555 n
Te1 Si31 3.2749(21) . -6_555 n
Te2 P22 3.1655(23) . 1_555 n
Te2 P22 3.1655(23) . 4_556 n
Te2 P22 3.1655(23) . 5_655 n
Te2 P22 3.1655(23) . 6_565 n
Te2 P22 3.1655(23) . 7_656 n
Te2 P22 3.1655(23) . 8_665 n
Te2 P22 3.1655(23) . 9_566 n
Te2 P22 3.1655(23) . -1_666 n
Te3 Si32 3.268(4) . 1_555 n
Te3 Si32 3.268(4) . 4_556 n
Te3 Si32 3.268(4) . 10_556 n
Te3 Si32 3.268(4) . -4_565 n
P1 Si32 2.325(6) . 1_555 n
P1 Si32 2.325(6) . -4_565 n
P1 P31 2.316(5) . 1_555 n
P1 P31 2.316(5) . -4_565 n
P1 Si31 2.316(5) . 1_555 n
P1 Si31 2.316(5) . -4_565 n
Si1 Si32 2.325(6) . 1_555 n
Si1 Si32 2.325(6) . -4_565 n
Si1 P31 2.316(5) . 1_555 n
Si1 P31 2.316(5) . -4_565 n
Si1 Si31 2.316(5) . 1_555 n
Si1 Si31 2.316(5) . -4_565 n
P21 Te1 3.1820(27) . 1_555 n
P21 P22 2.2935(34) . 1_555 n
P21 P31 2.3073(15) . 1_555 n
P21 P31 2.3073(15) . 2_555 n
P21 P31 2.3073(15) . 3_555 n
P21 Si31 2.3073(15) . 1_555 n
P21 Si31 2.3073(15) . 2_555 n
P21 Si31 2.3073(15) . 3_555 n
Si21 Te1 3.1820(27) . 1_555 n
Si21 P22 2.2935(34) . 1_555 n
Si21 P31 2.3073(15) . 1_555 n
Si21 P31 2.3073(15) . 2_555 n
Si21 P31 2.3073(15) . 3_555 n
Si21 Si31 2.3073(15) . 1_555 n
Si21 Si31 2.3073(15) . 2_555 n
Si21 Si31 2.3073(15) . 3_555 n
P22 Te2 3.1655(23) . 1_555 n
P22 P21 2.2935(34) . 1_555 n
P22 Si21 2.2935(34) . 1_555 n
P22 Si32 2.3277(15) . 1_555 n
P22 Si32 2.3277(15) . 2_555 n
P22 Si32 2.3277(15) . 3_555 n
Si32 Te3 3.268(4) . 1_555 n
Si32 Te3 3.268(4) . 12_566 n
Si32 P1 2.325(6) . 1_555 n
Si32 Si1 2.325(6) . 1_555 n
Si32 P22 2.3277(15) . 1_555 n
Si32 P22 2.3277(15) . 6_565 n
Si32 Si32 2.340(4) . 4_556 n
P31 Te1 3.2749(21) . 1_555 n
P31 P1 2.316(5) . 1_555 n
P31 Si1 2.316(5) . 1_555 n
P31 P21 2.3073(15) . 1_555 n
P31 P21 2.3073(15) . 5_555 n
P31 Si21 2.3073(15) . 1_555 n
P31 Si21 2.3073(15) . 5_555 n
P31 P31 2.330(4) . 4_555 n
P31 Si31 2.330(4) . 4_555 n
Si31 Te1 3.2749(21) . 1_555 n
Si31 P1 2.316(5) . 1_555 n
Si31 Si1 2.316(5) . 1_555 n
Si31 P21 2.3073(15) . 1_555 n
Si31 P21 2.3073(15) . 5_555 n
Si31 Si21 2.3073(15) . 1_555 n
Si31 Si21 2.3073(15) . 5_555 n
Si31 P31 2.330(4) . 4_555 n
Si31 Si31 2.330(4) . 4_555 n
